data_7058926
loop_
_publ_author_name
'Juneja, Navkiran Kaur'
'Unruh, Daniel K.'
'Bosch, Eric'
'Groeneman , Ryan'
'Hutchins, Kristin M.'

_publ_section_title
;
 Effects of dynamic pedal motion and static disorder on thermal expansion
 within halogen bonded co-crystals
;
_journal_name_full 'New Journal of Chemistry'
_journal_paper_doi 10.1039/C9NJ04833B
_journal_year 2019
_chemical_formula_sum 'C18 H10 Cl4 I2 N2'
_chemical_formula_weight 649.88
_space_group_IT_number 2
_space_group_name_Hall '-P 1'
_space_group_name_H-M_alt 'P -1'
_symmetry_cell_setting triclinic
_symmetry_Int_Tables_number 2
_symmetry_space_group_name_Hall '-P 1'
_symmetry_space_group_name_H-M 'P -1'
_atom_sites_solution_hydrogens geom
_atom_sites_solution_primary dual
_atom_sites_solution_secondary difmap
_audit_creation_date 2019-09-06T16:36:29-00:00
_audit_creation_method 'WinGX routine CIF_UPDATE'
_audit_update_record
;
2019-09-20 deposited with the CCDC.    2019-10-28 downloaded from the CCDC.
;
_cell_angle_alpha 110.6602(10)
_cell_angle_beta 92.5824(10)
_cell_angle_gamma 94.7301(11)
_cell_formula_units_Z 1
_cell_length_a 4.06096(6)
_cell_length_b 10.91085(13)
_cell_length_c 12.34281(12)
_cell_measurement_reflns_used 14839
_cell_measurement_temperature 250(2)
_cell_measurement_theta_max 77.269
_cell_measurement_theta_min 3.824
_cell_volume 508.363(11)
_computing_cell_refinement 'CrysAlisPro 1.171.40.57a (Rigaku OD, 2019)'
_computing_data_collection 'CrysAlisPro 1.171.40.57a (Rigaku OD, 2019)'
_computing_data_reduction 'CrysAlisPro 1.171.40.57a (Rigaku OD, 2019)'
_computing_structure_refinement 'SHELXL-2018/3 (Sheldrick, 2018)'
_computing_structure_solution 'SHELXT 2014/5 (Sheldrick, 2014)'
_diffrn_ambient_environment N~2~
_diffrn_ambient_temperature 250(2)
_diffrn_detector 'Hybrid Pixel Array Detector'
_diffrn_detector_area_resol_mean 10
_diffrn_detector_type HyPix
_diffrn_measured_fraction_theta_full 0.999
_diffrn_measured_fraction_theta_max 0.96
_diffrn_measurement_device 'four-circle diffractometer'
_diffrn_measurement_device_type 'XtaLAB Synergy, Dualflex, HyPix'
_diffrn_measurement_method '\w scans'
_diffrn_orient_matrix_type 'CrysAlisPro convention (1999,Acta A55,543-557)'
_diffrn_orient_matrix_UB_11 -0.0161373
_diffrn_orient_matrix_UB_12 -0.0138761
_diffrn_orient_matrix_UB_13 -0.1287911
_diffrn_orient_matrix_UB_21 0.0280246
_diffrn_orient_matrix_UB_22 0.151045
_diffrn_orient_matrix_UB_23 0.0362397
_diffrn_orient_matrix_UB_31 0.3804931
_diffrn_orient_matrix_UB_32 0.0043114
_diffrn_orient_matrix_UB_33 0.0025479
_diffrn_radiation_monochromator mirror
_diffrn_radiation_probe x-ray
_diffrn_radiation_type CuK\a
_diffrn_radiation_wavelength 1.54178
_diffrn_reflns_av_R_equivalents 0.0626
_diffrn_reflns_av_unetI/netI 0.0622
_diffrn_reflns_Laue_measured_fraction_full 0.999
_diffrn_reflns_Laue_measured_fraction_max 0.96
_diffrn_reflns_limit_h_max 4
_diffrn_reflns_limit_h_min -4
_diffrn_reflns_limit_k_max 13
_diffrn_reflns_limit_k_min -13
_diffrn_reflns_limit_l_max 15
_diffrn_reflns_limit_l_min -15
_diffrn_reflns_number 18807
_diffrn_reflns_point_group_measured_fraction_full 0.999
_diffrn_reflns_point_group_measured_fraction_max 0.96
_diffrn_reflns_theta_full 67.679
_diffrn_reflns_theta_max 77.278
_diffrn_reflns_theta_min 3.839
_diffrn_source 'micro-focus sealed X-ray tube'
_diffrn_source_type 'PhotonJet (Cu) X-ray Source'
_exptl_absorpt_coefficient_mu 29.178
_exptl_absorpt_correction_T_max 0.445
_exptl_absorpt_correction_T_min 0.134
_exptl_absorpt_correction_type gaussian
_exptl_absorpt_process_details
;
        CrysAlisPro 1.171.40.57a (Rigaku Oxford Diffraction, 2019)
Numerical absorption correction based on gaussian integration over
                        a multifaceted crystal model
        Empirical absorption correction using spherical harmonics,
 implemented in SCALE3 ABSPACK scaling algorithm.
;
_exptl_crystal_colour 'clear colourless'
_exptl_crystal_density_diffrn 2.123
_exptl_crystal_description block
_exptl_crystal_F_000 306
_exptl_crystal_size_max 0.12
_exptl_crystal_size_mid 0.086
_exptl_crystal_size_min 0.048
_refine_diff_density_max 0.693
_refine_diff_density_min -1.001
_refine_diff_density_rms 0.099
_refine_ls_extinction_coef 0.0028(3)
_refine_ls_extinction_expression Fc^*^=kFc[1+0.001xFc^2^\l^3^/sin(2\q)]^-1/4^
_refine_ls_extinction_method 'SHELXL-2018/3 (Sheldrick 2018)'
_refine_ls_goodness_of_fit_ref 1.04
_refine_ls_hydrogen_treatment constr
_refine_ls_matrix_type full
_refine_ls_number_parameters 173
_refine_ls_number_reflns 2068
_refine_ls_number_restraints 351
_refine_ls_restrained_S_all 0.964
_refine_ls_R_factor_all 0.0267
_refine_ls_R_factor_gt 0.0252
_refine_ls_shift/su_max 0.015
_refine_ls_shift/su_mean 0.002
_refine_ls_structure_factor_coef Fsqd
_refine_ls_weighting_details 'w=1/[\s^2^(Fo^2^)+(0.0433P)^2^+0.2215P] where P=(Fo^2^+2Fc^2^)/3'
_refine_ls_weighting_scheme calc
_refine_ls_wR_factor_gt 0.0639
_refine_ls_wR_factor_ref 0.0657
_reflns_Friedel_coverage 0
_reflns_number_gt 2001
_reflns_number_total 2068
_reflns_threshold_expression 'I > 2\s(I)'
_cod_data_source_file c9nj04833b2.cif
_cod_data_source_block hut19_49_250
_cod_database_code 7058926
_shelx_estimated_absorpt_t_min 0.128
_shelx_estimated_absorpt_t_max 0.335
_shelx_shelxl_version_number 2018/3

loop_
_symmetry_equiv_pos_as_xyz
'x, y, z'
'-x, -y, -z'

loop_
_atom_site_label
_atom_site_type_symbol
_atom_site_fract_x
_atom_site_fract_y
_atom_site_fract_z
_atom_site_U_iso_or_equiv
_atom_site_adp_type
_atom_site_occupancy
_atom_site_site_symmetry_order
_atom_site_calc_flag
_atom_site_refinement_flags_posn
_atom_site_refinement_flags_adp
_atom_site_refinement_flags_occupancy
_atom_site_disorder_assembly
_atom_site_disorder_group
I1 I 0.71145(5) 0.71074(2) 0.28751(2) 0.03754(12) Uani 1 1 d . . . . .
Cl1 Cl 0.4095(3) 0.73437(8) 0.54173(8) 0.0479(2) Uani 1 1 d . . . . .
Cl2 Cl 0.2319(2) 0.98744(8) 0.72817(7) 0.0448(2) Uani 1 1 d . . . . .
C1 C 0.5858(8) 0.8834(3) 0.4144(3) 0.0319(6) Uani 1 1 d . . . . .
C2 C 0.4624(8) 0.8813(3) 0.5171(3) 0.0320(6) Uani 1 1 d . . . . .
C3 C 0.3797(8) 0.9951(3) 0.6015(3) 0.0313(6) Uani 1 1 d . . . . .
N1A N 0.8846(12) 0.4541(3) 0.1431(4) 0.0431(9) Uani 0.935(8) 1 d . U P A 1
C4A C 1.0441(14) 0.4076(4) 0.2156(4) 0.0455(10) Uani 0.935(8) 1 d . U P A 1
H4A H 1.113552 0.466388 0.291089 0.055 Uiso 0.935(8) 1 calc R U P A 1
C5A C 1.1117(11) 0.2789(4) 0.1857(4) 0.0425(9) Uani 0.935(8) 1 d . U P A 1
H5A H 1.225556 0.251656 0.239878 0.051 Uiso 0.935(8) 1 calc R U P A 1
C6A C 1.0102(11) 0.1889(3) 0.0745(4) 0.0335(8) Uani 0.935(8) 1 d D U P A 1
C7A C 0.8458(12) 0.2367(4) -0.0006(3) 0.0379(8) Uani 0.935(8) 1 d . U P A 1
H7A H 0.771886 0.180231 -0.076425 0.046 Uiso 0.935(8) 1 calc R U P A 1
C8A C 0.7913(12) 0.3685(4) 0.0371(4) 0.0427(9) Uani 0.935(8) 1 d . U P A 1
H8A H 0.681775 0.399106 -0.015647 0.051 Uiso 0.935(8) 1 calc R U P A 1
C9A C 1.0770(9) 0.0507(3) 0.0437(3) 0.0349(9) Uani 0.935(8) 1 d D U P A 1
H9A H 1.243088 0.03268 0.08981 0.042 Uiso 0.935(8) 1 calc R U P A 1
N1B N 0.950(19) 0.459(3) 0.155(6) 0.043(3) Uani 0.065(8) 1 d G U P A 2
C4B C 1.094(17) 0.380(6) 0.207(4) 0.043(3) Uani 0.065(8) 1 d G U P A 2
H4B H 1.202497 0.417994 0.281433 0.051 Uiso 0.065(8) 1 calc R U P A 2
C5B C 1.077(14) 0.245(5) 0.148(5) 0.038(3) Uani 0.065(8) 1 d G U P A 2
H5B H 1.174625 0.191319 0.182756 0.045 Uiso 0.065(8) 1 calc R U P A 2
C6B C 0.916(14) 0.188(3) 0.037(5) 0.035(3) Uani 0.065(8) 1 d DG U P A 2
C7B C 0.772(13) 0.267(5) -0.015(4) 0.037(3) Uani 0.065(8) 1 d G U P A 2
H7B H 0.663438 0.22925 -0.089727 0.045 Uiso 0.065(8) 1 calc R U P A 2
C8B C 0.789(16) 0.403(4) 0.044(6) 0.041(3) Uani 0.065(8) 1 d G U P A 2
H8B H 0.691308 0.455927 0.008948 0.049 Uiso 0.065(8) 1 calc R U P A 2
C9B C 0.932(11) 0.045(3) -0.014(4) 0.033(4) Uani 0.065(8) 1 d D U P A 2
H9B H 0.80883 0.008637 -0.086259 0.04 Uiso 0.065(8) 1 calc R U P A 2

loop_
_atom_site_aniso_label
_atom_site_aniso_U_11
_atom_site_aniso_U_22
_atom_site_aniso_U_33
_atom_site_aniso_U_23
_atom_site_aniso_U_13
_atom_site_aniso_U_12
I1 0.03751(17) 0.03354(14) 0.03470(15) 0.00278(9) 0.00407(9) 0.00755(9)
Cl1 0.0693(6) 0.0339(4) 0.0433(4) 0.0171(3) 0.0067(4) 0.0061(4)
Cl2 0.0558(5) 0.0465(4) 0.0330(4) 0.0145(3) 0.0131(3) 0.0043(4)
C1 0.0330(17) 0.0291(13) 0.0312(15) 0.0073(11) 0.0022(12) 0.0062(11)
C2 0.0336(17) 0.0299(13) 0.0323(15) 0.0107(11) 0.0013(12) 0.0037(11)
C3 0.0296(17) 0.0356(15) 0.0270(14) 0.0092(11) 0.0016(11) 0.0032(11)
N1A 0.050(3) 0.0272(13) 0.0480(19) 0.0076(12) 0.0075(16) 0.0075(13)
C4A 0.058(3) 0.0312(19) 0.0404(18) 0.0054(15) 0.0037(17) 0.0020(16)
C5A 0.053(2) 0.035(2) 0.039(2) 0.0120(15) 0.0006(16) 0.0045(15)
C6A 0.0374(19) 0.0290(14) 0.0350(19) 0.0115(13) 0.0080(14) 0.0043(12)
C7A 0.052(2) 0.0260(16) 0.0344(16) 0.0081(13) 0.0055(15) 0.0081(14)
C8A 0.052(2) 0.0295(19) 0.0474(19) 0.0137(17) 0.0037(16) 0.0112(17)
C9A 0.040(2) 0.0320(15) 0.0348(17) 0.0135(13) 0.0083(14) 0.0084(13)
N1B 0.053(5) 0.029(4) 0.044(4) 0.008(4) 0.005(4) 0.008(4)
C4B 0.053(5) 0.031(4) 0.042(5) 0.008(4) 0.004(5) 0.007(4)
C5B 0.049(4) 0.028(4) 0.036(4) 0.011(4) 0.006(4) 0.005(4)
C6B 0.045(4) 0.028(4) 0.034(4) 0.012(4) 0.006(4) 0.007(4)
C7B 0.048(5) 0.028(4) 0.038(5) 0.012(4) 0.007(4) 0.009(4)
C8B 0.052(5) 0.027(4) 0.043(4) 0.011(4) 0.006(4) 0.008(5)
C9B 0.042(6) 0.028(5) 0.033(6) 0.014(5) 0.007(6) 0.006(6)

loop_
_atom_type_symbol
_atom_type_description
_atom_type_scat_dispersion_real
_atom_type_scat_dispersion_imag
_atom_type_scat_source
C C 0.0181 0.0091 'International Tables Vol C Tables 4.2.6.8 and 6.1.1.4'
H H 0 0 'International Tables Vol C Tables 4.2.6.8 and 6.1.1.4'
Cl Cl 0.3639 0.7018 'International Tables Vol C Tables 4.2.6.8 and 6.1.1.4'
I I -0.3257 6.8362 'International Tables Vol C Tables 4.2.6.8 and 6.1.1.4'
N N 0.0311 0.018 'International Tables Vol C Tables 4.2.6.8 and 6.1.1.4'

loop_
_exptl_crystal_face_index_h
_exptl_crystal_face_index_k
_exptl_crystal_face_index_l
_exptl_crystal_face_perp_dist
1 -4 7 0.0254
0 7 -3 0.0206
-3 1 -1 0.0667
0 4 -8 0.0449
-3 0 0 0.0713
3 0 0 0.0225
0 -6 -2 0.0356
0 -4 -5 0.0281
0 -6 -1 0.0337
0 6 2 0.0131

loop_
_geom_angle_atom_site_label_1
_geom_angle_atom_site_label_2
_geom_angle_atom_site_label_3
_geom_angle
_geom_angle_site_symmetry_1
_geom_angle_site_symmetry_3
C1 I1 N1A 170.37(14) . .
C1 I1 N1B 167.4(14) . .
C2 C1 C3 117.5(3) . 2_676
C2 C1 I1 121.1(2) . .
C3 C1 I1 121.4(2) 2_676 .
C3 C2 C1 121.4(3) . .
C3 C2 Cl1 118.7(2) . .
C1 C2 Cl1 119.9(2) . .
C2 C3 C1 121.1(3) . 2_676
C2 C3 Cl2 119.5(2) . .
C1 C3 Cl2 119.3(2) 2_676 .
C8A N1A C4A 116.5(3) . .
C8A N1A I1 136.1(3) . .
C4A N1A I1 105.6(3) . .
N1A C4A C5A 123.7(4) . .
N1A C4A H4A 118.2 . .
C5A C4A H4A 118.2 . .
C4A C5A C6A 119.6(4) . .
C4A C5A H5A 120.2 . .
C6A C5A H5A 120.2 . .
C7A C6A C5A 116.8(3) . .
C7A C6A C9A 123.8(4) . .
C5A C6A C9A 119.4(4) . .
C6A C7A C8A 119.5(3) . .
C6A C7A H7A 120.3 . .
C8A C7A H7A 120.3 . .
N1A C8A C7A 123.9(4) . .
N1A C8A H8A 118.1 . .
C7A C8A H8A 118.1 . .
C9A C9A C6A 125.6(4) 2_755 .
C9A C9A H9A 117.2 2_755 .
C6A C9A H9A 117.2 . .
C4B N1B C8B 120 . .
C4B N1B I1 123(3) . .
C8B N1B I1 112(3) . .
C5B C4B N1B 120 . .
C5B C4B H4B 120 . .
N1B C4B H4B 120 . .
C4B C5B C6B 120 . .
C4B C5B H5B 120 . .
C6B C5B H5B 120 . .
C5B C6B C7B 120 . .
C5B C6B C9B 113(4) . .
C7B C6B C9B 127(4) . .
C8B C7B C6B 120 . .
C8B C7B H7B 120 . .
C6B C7B H7B 120 . .
C7B C8B N1B 120 . .
C7B C8B H8B 120 . .
N1B C8B H8B 120 . .
C9B C9B C6B 138(6) 2_755 .
C9B C9B H9B 111.1 2_755 .
C6B C9B H9B 111.1 . .

loop_
_geom_bond_atom_site_label_1
_geom_bond_atom_site_label_2
_geom_bond_distance
_geom_bond_site_symmetry_2
I1 C1 2.100(3) .
I1 N1A 2.903(4) .
I1 N1B 2.93(4) .
Cl1 C2 1.732(3) .
Cl2 C3 1.726(3) .
C1 C2 1.392(4) .
C1 C3 1.404(4) 2_676
C2 C3 1.389(4) .
N1A C8A 1.328(5) .
N1A C4A 1.341(6) .
C4A C5A 1.375(5) .
C4A H4A 0.94 .
C5A C6A 1.396(5) .
C5A H5A 0.94 .
C6A C7A 1.385(5) .
C6A C9A 1.471(4) .
C7A C8A 1.387(5) .
C7A H7A 0.94 .
C8A H8A 0.94 .
C9A C9A 1.328(7) 2_755
C9A H9A 0.94 .
N1B C4B 1.39 .
N1B C8B 1.39 .
C4B C5B 1.39 .
C4B H4B 0.94 .
C5B C6B 1.39 .
C5B H5B 0.94 .
C6B C7B 1.39 .
C6B C9B 1.47(3) .
C7B C8B 1.39 .
C7B H7B 0.94 .
C8B H8B 0.94 .
C9B C9B 1.31(3) 2_755
C9B H9B 0.94 .
